data_7241926
loop_
_publ_author_name
'Mohanty, Aurobinda'
'Singh, Udai P.'
'Ghorai, Arijit'
'Banerjee, Susanta'
'Butcher, R. J.'

_publ_section_title
;
 Metal--organic frameworks derived from a semi-rigid anthracene-based
 ligand and sulfonates: proton conductivity and dye degradation studies
;
_journal_issue 3
_journal_name_full CrystEngComm
_journal_page_first 684
_journal_page_last 693
_journal_paper_doi 10.1039/D0CE01275K
_journal_volume 23
_journal_year 2021
_chemical_formula_moiety
;
2(C69 H59 Co N6 O6), 2(C10 H6 O6 S2), 4(C4 H9 N O), 3(H2 O)
;
_chemical_formula_sum 'C166 H154 Co2 N14 O29 S4'
_chemical_formula_weight 3055.12
_space_group_crystal_system triclinic
_space_group_IT_number 2
_space_group_name_Hall '-P 1'
_space_group_name_H-M_alt 'P -1'
_atom_sites_solution_hydrogens mixed
_audit_creation_method SHELXL-2018/3
_audit_update_record
;
2020-08-20 deposited with the CCDC.	2020-11-26 downloaded from the CCDC.
;
_cell_angle_alpha 91.022(8)
_cell_angle_beta 102.243(7)
_cell_angle_gamma 97.748(8)
_cell_formula_units_Z 1
_cell_length_a 14.095(2)
_cell_length_b 15.145(2)
_cell_length_c 19.285(3)
_cell_measurement_reflns_used 9956
_cell_measurement_temperature 298(2)
_cell_measurement_theta_max 24.05
_cell_measurement_theta_min 2.29
_cell_volume 3981.8(10)
_computing_cell_refinement 'Bruker SAINT'
_computing_data_collection 'Bruker APEX2'
_computing_data_reduction 'Bruker SAINT'
_computing_molecular_graphics 'Bruker SHELXTL (Sheldrick, 2008)'
_computing_publication_material 'Bruker SHELXTL (Sheldrick, 2008)'
_computing_structure_refinement 'SHELXL-2018/3 (Sheldrick, 2018)'
_computing_structure_solution 'SHELXT (Sheldrick, 2015a)'
_diffrn_ambient_temperature 298(2)
_diffrn_measured_fraction_theta_full 0.991
_diffrn_measured_fraction_theta_max 0.991
_diffrn_measurement_device_type 'Bruker APEX-II CCD'
_diffrn_measurement_method '\f and \w scans'
_diffrn_radiation_type MoK\a
_diffrn_radiation_wavelength 0.71073
_diffrn_reflns_av_R_equivalents 0.0467
_diffrn_reflns_av_unetI/netI 0.0579
_diffrn_reflns_Laue_measured_fraction_full 0.991
_diffrn_reflns_Laue_measured_fraction_max 0.991
_diffrn_reflns_limit_h_max 16
_diffrn_reflns_limit_h_min -16
_diffrn_reflns_limit_k_max 18
_diffrn_reflns_limit_k_min -16
_diffrn_reflns_limit_l_max 23
_diffrn_reflns_limit_l_min -23
_diffrn_reflns_number 54741
_diffrn_reflns_point_group_measured_fraction_full 0.991
_diffrn_reflns_point_group_measured_fraction_max 0.991
_diffrn_reflns_theta_full 25.242
_diffrn_reflns_theta_max 25.251
_diffrn_reflns_theta_min 2.910
_exptl_absorpt_coefficient_mu 0.336
_exptl_absorpt_correction_T_max 0.7457
_exptl_absorpt_correction_T_min 0.6909
_exptl_absorpt_correction_type multi-scan
_exptl_absorpt_process_details 'Sadabs (Sheldrick, 1996)'
_exptl_crystal_colour colorless
_exptl_crystal_density_diffrn 1.274
_exptl_crystal_description prism
_exptl_crystal_F_000 1598
_exptl_crystal_size_max 0.25
_exptl_crystal_size_mid 0.18
_exptl_crystal_size_min 0.11
_refine_diff_density_max 0.451
_refine_diff_density_min -0.372
_refine_diff_density_rms 0.060
_refine_ls_extinction_method none
_refine_ls_goodness_of_fit_ref 1.048
_refine_ls_hydrogen_treatment constr
_refine_ls_matrix_type full
_refine_ls_number_parameters 999
_refine_ls_number_reflns 14289
_refine_ls_number_restraints 35
_refine_ls_restrained_S_all 1.048
_refine_ls_R_factor_all 0.1001
_refine_ls_R_factor_gt 0.0558
_refine_ls_shift/su_max 0.001
_refine_ls_shift/su_mean 0.000
_refine_ls_structure_factor_coef Fsqd
_refine_ls_weighting_details 'w=1/[\s^2^(Fo^2^)+(0.0997P)^2^+0.4156P] where P=(Fo^2^+2Fc^2^)/3'
_refine_ls_weighting_scheme calc
_refine_ls_wR_factor_gt 0.1520
_refine_ls_wR_factor_ref 0.1773
_reflns_Friedel_coverage 0.000
_reflns_number_gt 8894
_reflns_number_total 14289
_reflns_threshold_expression 'I > 2\s(I)'
_cod_data_source_file d0ce01275k2.cif
_cod_data_source_block shelx_CCDC3
_cod_depositor_comments 'Adding full bibliography for 7241923--7241927.cif.'
_cod_original_cell_volume 3981.6(10)
_cod_database_code 7241926
_shelx_shelxl_version_number 2018/3
_shelx_space_group_comment
;
The symmetry employed for this shelxl refinement is uniquely defined
by the following loop, which should always be used as a source of
symmetry information in preference to the above space-group names.
They are only intended as comments.
;

loop_
_space_group_symop_operation_xyz
'x, y, z'
'-x, -y, -z'

loop_
_atom_site_label
_atom_site_type_symbol
_atom_site_fract_x
_atom_site_fract_y
_atom_site_fract_z
_atom_site_U_iso_or_equiv
_atom_site_adp_type
_atom_site_occupancy
_atom_site_site_symmetry_order
_atom_site_calc_flag
_atom_site_refinement_flags_posn
_atom_site_refinement_flags_adp
_atom_site_refinement_flags_occupancy
_atom_site_disorder_assembly
_atom_site_disorder_group
Co1 Co 0.42008(3) 0.56601(2) 0.21488(2) 0.04151(16) Uani 1 1 d . . . . .
S1A S 0.31668(6) 0.85300(6) 0.54557(5) 0.0520(3) Uani 1 1 d . . . . .
O1A O 0.28949(18) 0.92051(16) 0.58926(14) 0.0654(7) Uani 1 1 d . . . . .
O2A O 0.3774(2) 0.79448(18) 0.58638(16) 0.0745(8) Uani 1 1 d . . . . .
O3A O 0.23410(18) 0.80453(17) 0.49591(15) 0.0679(7) Uani 1 1 d . . . . .
C1A C 0.3888(2) 0.9136(2) 0.49146(18) 0.0417(8) Uani 1 1 d . . . . .
C2A C 0.3567(2) 0.9062(2) 0.41923(19) 0.0462(8) Uani 1 1 d . . . . .
H2AA H 0.301740 0.865511 0.399357 0.055 Uiso 1 1 calc R U . . .
C3A C 0.4050(2) 0.9587(2) 0.37455(19) 0.0506(9) Uani 1 1 d . . . . .
H3AA H 0.381187 0.953166 0.325629 0.061 Uiso 1 1 calc R U . . .
C4A C 0.4863(2) 1.0177(2) 0.40239(18) 0.0430(8) Uani 1 1 d . . . . .
H4AA H 0.517244 1.052717 0.372272 0.052 Uiso 1 1 calc R U . . .
C5A C 0.5248(2) 1.02662(19) 0.47706(17) 0.0392(7) Uani 1 1 d . . . . .
S1B S 0.42020(6) 1.06612(6) 0.14826(5) 0.0511(2) Uani 1 1 d . . . . .
O1B O 0.4645(2) 1.15699(17) 0.14683(15) 0.0755(8) Uani 1 1 d . . . . .
O2B O 0.4440(2) 1.0282(2) 0.21679(14) 0.0865(9) Uani 1 1 d . . . . .
O3B O 0.31624(18) 1.05211(18) 0.11813(15) 0.0718(8) Uani 1 1 d . . . . .
C1B C 0.4709(2) 1.0010(2) 0.09047(18) 0.0426(8) Uani 1 1 d . . . . .
C2B C 0.4995(2) 0.9227(2) 0.11448(19) 0.0478(8) Uani 1 1 d . . . . .
H2BA H 0.493724 0.905902 0.159732 0.057 Uiso 1 1 calc R U . . .
C3B C 0.5377(2) 0.8669(2) 0.07144(19) 0.0511(9) Uani 1 1 d . . . . .
H3BA H 0.555653 0.813069 0.088403 0.061 Uiso 1 1 calc R U . . .
C4B C 0.5486(2) 0.8897(2) 0.00653(19) 0.0482(8) Uani 1 1 d . . . . .
H4BA H 0.574821 0.852024 -0.020637 0.058 Uiso 1 1 calc R U . . .
C5B C 0.5199(2) 0.97233(19) -0.02183(17) 0.0372(7) Uani 1 1 d . . . . .
O1 O 0.48123(15) 0.68065(13) 0.27648(13) 0.0505(6) Uani 1 1 d . . . . .
O2 O 1.28105(16) 0.61133(14) 0.20463(15) 0.0600(7) Uani 1 1 d . . . . .
O3 O 0.56018(15) 0.52883(13) 0.23028(14) 0.0539(6) Uani 1 1 d . . . . .
O4 O 1.35781(15) 0.45296(14) 0.14998(13) 0.0524(6) Uani 1 1 d . . . . .
O5 O 0.38565(18) 0.49609(15) 0.30118(15) 0.0634(7) Uani 1 1 d . . . . .
N1 N 0.68724(16) 0.89190(15) 0.26481(14) 0.0375(6) Uani 1 1 d . . . . .
N2 N 1.18254(18) 0.85062(17) 0.22196(17) 0.0523(8) Uani 1 1 d . . . . .
N3 N 0.66838(17) 0.29163(16) 0.24833(15) 0.0426(7) Uani 1 1 d . . . . .
N4 N 1.14736(17) 0.24743(15) 0.17104(15) 0.0430(7) Uani 1 1 d . . . . .
N5 N 0.2466(3) 0.5621(2) 0.4545(2) 0.0834(11) Uani 1 1 d . . . . .
C1 C 0.5484(2) 0.74405(19) 0.27445(17) 0.0386(7) Uani 1 1 d . . . . .
C2 C 0.5514(2) 0.8284(2) 0.30840(18) 0.0461(8) Uani 1 1 d . . . . .
H2A H 0.505546 0.835584 0.335617 0.055 Uiso 1 1 calc R U . . .
C3 C 0.6186(2) 0.8988(2) 0.30250(18) 0.0437(8) Uani 1 1 d . . . . .
H3A H 0.617181 0.953228 0.325083 0.052 Uiso 1 1 calc R U . . .
C4 C 0.6904(2) 0.81184(19) 0.23363(18) 0.0427(8) Uani 1 1 d . . . . .
H4A H 0.739108 0.806831 0.208531 0.051 Uiso 1 1 calc R U . . .
C5 C 0.6252(2) 0.73878(19) 0.23768(18) 0.0438(8) Uani 1 1 d . . . . .
H5A H 0.630565 0.684723 0.216251 0.053 Uiso 1 1 calc R U . . .
C6 C 0.7518(2) 0.97408(19) 0.25283(19) 0.0428(8) Uani 1 1 d . . . . .
H6A H 0.758509 1.016942 0.292158 0.051 Uiso 1 1 calc R U . . .
H6B H 0.720530 1.000303 0.209930 0.051 Uiso 1 1 calc R U . . .
C7 C 0.8533(2) 0.95736(18) 0.24585(19) 0.0402(8) Uani 1 1 d . . . . .
C8 C 0.8766(2) 0.95067(19) 0.17912(19) 0.0433(8) Uani 1 1 d . . . . .
C9 C 0.8047(3) 0.9504(2) 0.1140(2) 0.0587(10) Uani 1 1 d . . . . .
H9A H 0.740555 0.956939 0.115778 0.070 Uiso 1 1 calc R U . . .
C10 C 0.8286(3) 0.9409(3) 0.0501(2) 0.0753(12) Uani 1 1 d . . . . .
H10A H 0.780891 0.939755 0.008463 0.090 Uiso 1 1 calc R U . . .
C11 C 0.9255(4) 0.9328(3) 0.0471(3) 0.0793(13) Uani 1 1 d . . . . .
H11A H 0.941381 0.926722 0.003041 0.095 Uiso 1 1 calc R U . . .
C12 C 0.9957(3) 0.9335(2) 0.1059(3) 0.0630(11) Uani 1 1 d . . . . .
H12A H 1.059346 0.928859 0.101665 0.076 Uiso 1 1 calc R U . . .
C13 C 0.9755(2) 0.94129(19) 0.1748(2) 0.0466(9) Uani 1 1 d . . . . .
C14 C 1.0474(2) 0.93980(19) 0.2372(2) 0.0486(9) Uani 1 1 d . . . . .
C15 C 1.0217(2) 0.9391(2) 0.3038(2) 0.0487(9) Uani 1 1 d . . . . .
C16 C 1.0886(3) 0.9272(3) 0.3700(3) 0.0684(12) Uani 1 1 d . . . . .
H16A H 1.154040 0.924798 0.369620 0.082 Uiso 1 1 calc R U . . .
C17 C 1.0599(3) 0.9197(3) 0.4320(3) 0.0791(13) Uani 1 1 d . . . . .
H17A H 1.104875 0.909867 0.472976 0.095 Uiso 1 1 calc R U . . .
C18 C 0.9631(3) 0.9263(3) 0.4358(3) 0.0737(12) Uani 1 1 d . . . . .
H18A H 0.943814 0.920015 0.478841 0.088 Uiso 1 1 calc R U . . .
C19 C 0.8972(3) 0.9421(2) 0.3764(2) 0.0608(10) Uani 1 1 d . . . . .
H19A H 0.834154 0.949873 0.380129 0.073 Uiso 1 1 calc R U . . .
C20 C 0.9225(2) 0.94710(19) 0.30783(19) 0.0440(8) Uani 1 1 d . . . . .
C21 C 1.1550(2) 0.9414(2) 0.2331(2) 0.0624(11) Uani 1 1 d . . . . .
H21A H 1.168015 0.977928 0.194473 0.075 Uiso 1 1 calc R U . . .
H21B H 1.196367 0.969258 0.276859 0.075 Uiso 1 1 calc R U . . .
C22 C 1.2638(2) 0.8458(2) 0.19574(19) 0.0462(8) Uani 1 1 d . . . . .
H22A H 1.296999 0.897771 0.182302 0.055 Uiso 1 1 calc R U . . .
C23 C 1.2981(2) 0.7674(2) 0.1885(2) 0.0501(9) Uani 1 1 d . . . . .
H23A H 1.353609 0.766950 0.169748 0.060 Uiso 1 1 calc R U . . .
C24 C 1.2517(2) 0.6866(2) 0.2089(2) 0.0510(9) Uani 1 1 d . . . . .
C25 C 1.1669(3) 0.6957(2) 0.2365(3) 0.0867(16) Uani 1 1 d . . . . .
H25A H 1.131914 0.645278 0.250785 0.104 Uiso 1 1 calc R U . . .
C26 C 1.1366(3) 0.7758(2) 0.2425(3) 0.0860(16) Uani 1 1 d . . . . .
H26A H 1.081754 0.779004 0.261485 0.103 Uiso 1 1 calc R U . . .
C27 C 0.5939(2) 0.4551(2) 0.23925(18) 0.0443(8) Uani 1 1 d . . . . .
C28 C 0.6909(2) 0.4469(2) 0.2336(2) 0.0575(10) Uani 1 1 d . . . . .
H28A H 0.732468 0.497639 0.226774 0.069 Uiso 1 1 calc R U . . .
C29 C 0.7249(2) 0.3673(2) 0.2379(2) 0.0595(10) Uani 1 1 d . . . . .
H29A H 0.788886 0.364756 0.233493 0.071 Uiso 1 1 calc R U . . .
C30 C 0.5772(2) 0.2969(2) 0.25815(18) 0.0435(8) Uani 1 1 d . . . . .
H30A H 0.539036 0.245572 0.267945 0.052 Uiso 1 1 calc R U . . .
C31 C 0.5395(2) 0.3753(2) 0.25413(19) 0.0476(9) Uani 1 1 d . . . . .
H31A H 0.476460 0.376218 0.261348 0.057 Uiso 1 1 calc R U . . .
C32 C 0.7001(2) 0.2013(2) 0.2499(2) 0.0540(10) Uani 1 1 d . . . . .
H32A H 0.651665 0.161158 0.216395 0.065 Uiso 1 1 calc R U . . .
H32B H 0.702221 0.178857 0.296890 0.065 Uiso 1 1 calc R U . . .
C33 C 0.7995(2) 0.20058(19) 0.2319(2) 0.0428(8) Uani 1 1 d . . . . .
C34 C 0.8072(2) 0.18931(19) 0.1613(2) 0.0432(8) Uani 1 1 d . . . . .
C35 C 0.7235(3) 0.1809(2) 0.1023(2) 0.0626(11) Uani 1 1 d . . . . .
H35A H 0.661375 0.181629 0.111462 0.075 Uiso 1 1 calc R U . . .
C36 C 0.7326(3) 0.1719(3) 0.0347(3) 0.0776(12) Uani 1 1 d . . . . .
H36A H 0.677186 0.166413 -0.002032 0.093 Uiso 1 1 calc R U . . .
C37 C 0.8259(4) 0.1709(3) 0.0191(2) 0.0812(13) Uani 1 1 d . . . . .
H37A H 0.831749 0.166058 -0.027913 0.097 Uiso 1 1 calc R U . . .
C38 C 0.9065(3) 0.1769(2) 0.0721(2) 0.0625(10) Uani 1 1 d . . . . .
H38A H 0.967385 0.176277 0.060778 0.075 Uiso 1 1 calc R U . . .
C39 C 0.9012(2) 0.18428(19) 0.14473(19) 0.0425(8) Uani 1 1 d . . . . .
C40 C 0.9848(2) 0.18675(19) 0.20056(19) 0.0415(8) Uani 1 1 d . . . . .
C41 C 0.9774(2) 0.2022(2) 0.27046(19) 0.0443(8) Uani 1 1 d . . . . .
C42 C 1.0610(3) 0.2115(3) 0.3290(2) 0.0693(11) Uani 1 1 d . . . . .
H42A H 1.122202 0.205040 0.320473 0.083 Uiso 1 1 calc R U . . .
C43 C 1.0526(4) 0.2298(3) 0.3972(3) 0.0926(15) Uani 1 1 d . . . . .
H43A H 1.107891 0.237263 0.434159 0.111 Uiso 1 1 calc R U . . .
C44 C 0.9607(4) 0.2370(3) 0.4107(3) 0.0834(13) Uani 1 1 d . . . . .
H44A H 0.955444 0.248433 0.457194 0.100 Uiso 1 1 calc R U . . .
C45 C 0.8797(3) 0.2281(2) 0.3588(2) 0.0633(10) Uani 1 1 d . . . . .
H45A H 0.819566 0.233201 0.369998 0.076 Uiso 1 1 calc R U . . .
C46 C 0.8841(2) 0.2109(2) 0.28700(19) 0.0448(8) Uani 1 1 d . . . . .
C47 C 1.0811(2) 0.1681(2) 0.1855(2) 0.0495(9) Uani 1 1 d . . . . .
H47A H 1.115566 0.139337 0.225920 0.059 Uiso 1 1 calc R U . . .
H47B H 1.067477 0.126121 0.144854 0.059 Uiso 1 1 calc R U . . .
C48 C 1.1378(2) 0.3323(2) 0.1870(2) 0.0541(10) Uani 1 1 d . . . . .
H48A H 1.082553 0.343283 0.203050 0.065 Uiso 1 1 calc R U . . .
C49 C 1.2056(2) 0.4020(2) 0.1806(2) 0.0597(11) Uani 1 1 d . . . . .
H49A H 1.196174 0.459380 0.192759 0.072 Uiso 1 1 calc R U . . .
C50 C 1.2906(2) 0.3895(2) 0.15560(19) 0.0452(8) Uani 1 1 d . . . . .
C51 C 1.2973(2) 0.2998(2) 0.1381(2) 0.0533(9) Uani 1 1 d . . . . .
H51A H 1.350430 0.286762 0.120246 0.064 Uiso 1 1 calc R U . . .
C52 C 1.2284(2) 0.2331(2) 0.1469(2) 0.0509(9) Uani 1 1 d . . . . .
H52A H 1.236366 0.174787 0.136113 0.061 Uiso 1 1 calc R U . . .
C53 C 0.3405(3) 0.5170(3) 0.3467(3) 0.0732(12) Uani 1 1 d . . . . .
C54 C 0.3484(4) 0.6060(3) 0.3767(3) 0.0936(16) Uani 1 1 d . . . . .
H54A H 0.386115 0.651893 0.359179 0.112 Uiso 1 1 calc R U . . .
C55 C 0.3049(3) 0.6254(3) 0.4278(3) 0.0859(15) Uani 1 1 d . . . . .
H55A H 0.314288 0.683916 0.446071 0.103 Uiso 1 1 calc R U . . .
C56 C 0.2341(4) 0.4769(3) 0.4279(3) 0.0930(16) Uani 1 1 d . . . . .
H56A H 0.194378 0.433139 0.445895 0.112 Uiso 1 1 calc R U . . .
C57 C 0.2771(3) 0.4548(3) 0.3770(3) 0.0833(14) Uani 1 1 d . . . . .
H57A H 0.265501 0.395641 0.359951 0.100 Uiso 1 1 calc R U . . .
C58 C 0.2026(3) 0.5867(3) 0.5164(3) 0.0908(15) Uani 1 1 d . . . . .
H58A H 0.241961 0.569479 0.560297 0.109 Uiso 1 1 calc R U . . .
H58B H 0.203487 0.650823 0.519502 0.109 Uiso 1 1 calc R U . . .
C59 C 0.0989(4) 0.5410(3) 0.5073(3) 0.0770(13) Uani 1 1 d . . . . .
C60 C 0.0783(3) 0.4649(3) 0.5466(3) 0.0769(13) Uani 1 1 d . . . . .
C61 C 0.1542(4) 0.4249(4) 0.5911(3) 0.0969(15) Uani 1 1 d . . . . .
H61A H 0.219286 0.450332 0.596296 0.116 Uiso 1 1 calc R U . . .
C62 C 0.1320(4) 0.3501(4) 0.6257(3) 0.1064(17) Uani 1 1 d . . . . .
H62A H 0.182520 0.323695 0.652620 0.128 Uiso 1 1 calc R U . . .
C63 C 0.0350(5) 0.3121(4) 0.6216(3) 0.1027(17) Uani 1 1 d . . . . .
H63A H 0.021448 0.262751 0.647667 0.123 Uiso 1 1 calc R U . . .
C64 C -0.0397(4) 0.3471(3) 0.5796(3) 0.0865(14) Uani 1 1 d . . . . .
H64A H -0.104018 0.321040 0.577065 0.104 Uiso 1 1 calc R U . . .
C65 C -0.0210(4) 0.4230(3) 0.5393(3) 0.0756(12) Uani 1 1 d . . . . .
O1T O 0.45366(17) 0.62803(16) 0.12186(14) 0.0594(6) Uani 1 1 d D . . . .
N1T N 0.4766(3) 0.6189(2) 0.01105(17) 0.0800(10) Uani 1 1 d D . . . .
C1T C 0.4178(3) 0.6157(2) 0.0574(2) 0.0632(10) Uani 1 1 d D . . . .
C2T C 0.3094(3) 0.5985(3) 0.0307(2) 0.0890(14) Uani 1 1 d D . . . .
H2TA H 0.277727 0.596052 0.070137 0.134 Uiso 1 1 calc R U . . .
H2TB H 0.291985 0.542663 0.003583 0.134 Uiso 1 1 calc R U . . .
H2TC H 0.288784 0.645643 0.001012 0.134 Uiso 1 1 calc R U . . .
C3T C 0.4412(4) 0.6155(4) -0.0667(2) 0.1159(19) Uani 1 1 d D . . . .
H3TA H 0.371836 0.595949 -0.078386 0.174 Uiso 1 1 calc R U . . .
H3TB H 0.474094 0.574530 -0.088179 0.174 Uiso 1 1 calc R U . . .
H3TC H 0.454785 0.673839 -0.084072 0.174 Uiso 1 1 calc R U . . .
C4T C 0.5833(3) 0.6305(3) 0.0377(3) 0.0943(15) Uani 1 1 d D . . . .
H4TA H 0.597946 0.611576 0.085575 0.141 Uiso 1 1 calc R U . . .
H4TB H 0.609608 0.692233 0.036765 0.141 Uiso 1 1 calc R U . . .
H4TC H 0.612262 0.595242 0.008179 0.141 Uiso 1 1 calc R U . . .
O1S O 0.2452(2) 0.1093(2) 0.3452(2) 0.1020(11) Uani 1 1 d D . . . .
N1S N 0.3327(3) 0.1779(3) 0.4470(2) 0.0930(12) Uani 1 1 d D . . . .
C1S C 0.3146(3) 0.1647(3) 0.3764(2) 0.0839(14) Uani 1 1 d D . . . .
C2S C 0.3795(3) 0.2168(3) 0.3355(3) 0.1028(17) Uani 1 1 d D . . . .
H2SA H 0.377745 0.184134 0.292009 0.154 Uiso 1 1 calc R U . . .
H2SB H 0.445512 0.226587 0.363207 0.154 Uiso 1 1 calc R U . . .
H2SC H 0.357193 0.273160 0.324932 0.154 Uiso 1 1 calc R U . . .
C3S C 0.4161(4) 0.2400(4) 0.4879(3) 0.121(2) Uani 1 1 d D . . . .
H3SA H 0.441600 0.280557 0.456419 0.182 Uiso 1 1 calc R U . . .
H3SB H 0.466480 0.206895 0.510776 0.182 Uiso 1 1 calc R U . . .
H3SC H 0.394497 0.273022 0.523161 0.182 Uiso 1 1 calc R U . . .
C4S C 0.2724(4) 0.1230(3) 0.4880(3) 0.1084(18) Uani 1 1 d D . . . .
H4SA H 0.220859 0.085166 0.456059 0.163 Uiso 1 1 calc R U . . .
H4SB H 0.244393 0.161086 0.516055 0.163 Uiso 1 1 calc R U . . .
H4SC H 0.312561 0.086974 0.518696 0.163 Uiso 1 1 calc R U . . .
O1W O 0.9543(4) 0.4173(3) 0.2270(4) 0.078(3) Uani 0.530(8) 1 d D . P A 1
H1W1 H 0.942704 0.460434 0.200770 0.117 Uiso 0.530(8) 1 d DR U P A 1
H1W2 H 1.000971 0.440191 0.257908 0.117 Uiso 0.530(8) 1 d DR U P A 1
O1WA O -0.0037(6) 0.4538(6) 0.2983(5) 0.136(4) Uani 0.470(8) 1 d D . P A 2
H1W3 H -0.019120 0.503120 0.309255 0.204 Uiso 0.470(8) 1 d DR U P A 2
H1W4 H 0.054843 0.459696 0.318870 0.204 Uiso 0.470(8) 1 d DR U P A 2
O2W O 0.6056(9) 0.5581(9) 0.3996(6) 0.106(6) Uani 0.314(12) 1 d D U P B 1
H2W1 H 0.625611 0.514209 0.419117 0.159 Uiso 0.314(12) 1 d DR U P B 1
H2W2 H 0.545599 0.547653 0.398180 0.159 Uiso 0.314(12) 1 d DR U P B 1
O2WA O 0.5636(16) 0.4991(17) 0.4227(12) 0.112(10) Uani 0.186(12) 1 d D U P B 2
H2W3 H 0.581648 0.551448 0.414258 0.167 Uiso 0.186(12) 1 d DR U P B 2
H2W4 H 0.584054 0.492804 0.467058 0.167 Uiso 0.186(12) 1 d DR U P B 2

loop_
_atom_site_aniso_label
_atom_site_aniso_U_11
_atom_site_aniso_U_22
_atom_site_aniso_U_33
_atom_site_aniso_U_23
_atom_site_aniso_U_13
_atom_site_aniso_U_12
Co1 0.0415(3) 0.0268(2) 0.0641(3) 0.0025(2) 0.0293(2) 0.00415(17)
S1A 0.0520(5) 0.0455(5) 0.0619(6) 0.0031(4) 0.0255(5) -0.0027(4)
O1A 0.0698(16) 0.0586(15) 0.0766(18) -0.0094(13) 0.0459(14) -0.0059(12)
O2A 0.0782(18) 0.0618(17) 0.090(2) 0.0311(15) 0.0281(16) 0.0133(14)
O3A 0.0599(15) 0.0623(16) 0.0773(19) -0.0082(14) 0.0221(14) -0.0165(12)
C1A 0.0405(17) 0.0375(17) 0.050(2) -0.0001(15) 0.0171(16) 0.0060(13)
C2A 0.0379(17) 0.052(2) 0.047(2) -0.0023(17) 0.0086(16) 0.0030(15)
C3A 0.0484(19) 0.064(2) 0.041(2) -0.0050(18) 0.0117(17) 0.0120(17)
C4A 0.0431(18) 0.0486(19) 0.041(2) 0.0029(15) 0.0169(16) 0.0064(15)
C5A 0.0388(17) 0.0387(17) 0.045(2) 0.0029(14) 0.0184(15) 0.0097(13)
S1B 0.0602(6) 0.0497(5) 0.0473(6) -0.0050(4) 0.0198(4) 0.0090(4)
O1B 0.101(2) 0.0531(16) 0.073(2) -0.0188(14) 0.0269(16) 0.0006(14)
O2B 0.126(2) 0.098(2) 0.0446(17) 0.0056(16) 0.0277(16) 0.0342(19)
O3B 0.0581(16) 0.0796(18) 0.084(2) -0.0135(15) 0.0284(14) 0.0152(13)
C1B 0.0361(16) 0.0447(19) 0.046(2) -0.0006(16) 0.0086(15) 0.0030(14)
C2B 0.0492(19) 0.047(2) 0.049(2) 0.0115(16) 0.0127(16) 0.0085(15)
C3B 0.059(2) 0.0432(19) 0.056(2) 0.0153(17) 0.0153(18) 0.0188(16)
C4B 0.052(2) 0.045(2) 0.052(2) 0.0044(17) 0.0148(17) 0.0175(15)
C5B 0.0314(15) 0.0378(17) 0.041(2) -0.0004(14) 0.0070(14) 0.0002(12)
O1 0.0513(13) 0.0350(12) 0.0725(17) -0.0024(11) 0.0365(12) -0.0047(10)
O2 0.0497(13) 0.0330(12) 0.105(2) -0.0041(12) 0.0329(13) 0.0068(10)
O3 0.0468(12) 0.0301(12) 0.093(2) 0.0049(12) 0.0311(13) 0.0105(10)
O4 0.0487(13) 0.0385(12) 0.0748(17) -0.0016(11) 0.0304(12) -0.0036(10)
O5 0.0786(16) 0.0481(14) 0.0837(19) 0.0082(13) 0.0589(15) 0.0141(12)
N1 0.0321(13) 0.0263(13) 0.0572(18) 0.0010(12) 0.0184(12) 0.0019(10)
N2 0.0405(15) 0.0357(15) 0.088(2) 0.0032(14) 0.0284(15) 0.0081(12)
N3 0.0367(14) 0.0313(14) 0.0647(19) 0.0040(12) 0.0212(13) 0.0054(11)
N4 0.0367(13) 0.0289(13) 0.0683(19) -0.0010(12) 0.0225(13) 0.0046(10)
N5 0.098(3) 0.061(2) 0.103(3) -0.008(2) 0.060(2) -0.0072(19)
C1 0.0396(17) 0.0362(17) 0.043(2) 0.0049(14) 0.0170(15) 0.0047(14)
C2 0.0457(18) 0.0415(18) 0.057(2) -0.0076(16) 0.0282(17) 0.0015(14)
C3 0.0435(17) 0.0354(17) 0.056(2) -0.0082(15) 0.0219(16) 0.0040(14)
C4 0.0422(17) 0.0314(16) 0.061(2) -0.0009(15) 0.0272(16) 0.0051(13)
C5 0.0449(17) 0.0284(16) 0.063(2) -0.0023(15) 0.0240(17) 0.0055(13)
C6 0.0397(17) 0.0262(15) 0.066(2) 0.0042(15) 0.0196(16) 0.0031(12)
C7 0.0369(17) 0.0244(15) 0.062(2) 0.0018(14) 0.0190(17) -0.0002(12)
C8 0.0439(18) 0.0276(16) 0.061(2) 0.0054(15) 0.0194(18) 0.0004(13)
C9 0.058(2) 0.053(2) 0.065(3) 0.0108(19) 0.017(2) -0.0004(17)
C10 0.089(3) 0.072(3) 0.063(3) 0.005(2) 0.020(2) -0.002(2)
C11 0.103(4) 0.072(3) 0.074(3) -0.001(2) 0.052(3) 0.000(3)
C12 0.067(2) 0.052(2) 0.079(3) 0.002(2) 0.038(2) 0.0045(18)
C13 0.049(2) 0.0266(16) 0.071(3) 0.0025(16) 0.031(2) 0.0009(13)
C14 0.0389(18) 0.0260(16) 0.086(3) 0.0029(16) 0.025(2) 0.0027(13)
C15 0.0403(18) 0.0326(17) 0.075(3) 0.0006(16) 0.0151(19) 0.0071(14)
C16 0.042(2) 0.066(3) 0.095(4) 0.003(2) 0.007(2) 0.0118(18)
C17 0.076(3) 0.079(3) 0.073(3) 0.007(2) -0.004(3) 0.009(2)
C18 0.066(3) 0.084(3) 0.067(3) -0.002(2) 0.014(2) -0.001(2)
C19 0.055(2) 0.063(2) 0.066(3) -0.002(2) 0.021(2) 0.0016(18)
C20 0.0406(18) 0.0293(16) 0.061(2) 0.0009(15) 0.0127(18) 0.0002(13)
C21 0.0446(19) 0.0355(18) 0.114(3) -0.001(2) 0.033(2) 0.0064(15)
C22 0.0382(17) 0.0391(18) 0.066(2) 0.0071(16) 0.0237(16) 0.0031(14)
C23 0.0431(18) 0.0417(19) 0.073(3) 0.0035(17) 0.0281(17) 0.0081(15)
C24 0.0387(17) 0.0357(19) 0.082(3) -0.0013(17) 0.0211(18) 0.0070(14)
C25 0.064(2) 0.037(2) 0.183(5) 0.023(3) 0.075(3) 0.0104(18)
C26 0.065(2) 0.042(2) 0.176(5) 0.017(3) 0.077(3) 0.0126(18)
C27 0.0403(17) 0.0360(18) 0.061(2) -0.0042(16) 0.0217(16) 0.0056(14)
C28 0.0415(18) 0.0307(18) 0.106(3) 0.0038(18) 0.0316(19) 0.0018(14)
C29 0.0371(18) 0.042(2) 0.107(3) 0.004(2) 0.0330(19) 0.0016(15)
C30 0.0366(17) 0.0369(17) 0.062(2) 0.0025(15) 0.0241(16) 0.0025(13)
C31 0.0426(18) 0.0387(18) 0.070(3) 0.0057(16) 0.0289(17) 0.0084(14)
C32 0.0440(18) 0.0355(18) 0.092(3) 0.0097(18) 0.0339(19) 0.0078(14)
C33 0.0418(18) 0.0270(16) 0.067(3) 0.0084(15) 0.0256(18) 0.0090(13)
C34 0.0334(17) 0.0267(16) 0.069(3) 0.0026(15) 0.0098(17) 0.0033(12)
C35 0.047(2) 0.055(2) 0.083(3) 0.002(2) 0.008(2) 0.0069(17)
C36 0.066(3) 0.086(3) 0.072(3) -0.002(2) -0.004(2) 0.009(2)
C37 0.098(4) 0.088(3) 0.059(3) -0.007(2) 0.020(3) 0.015(3)
C38 0.062(2) 0.063(2) 0.066(3) -0.002(2) 0.021(2) 0.0079(19)
C39 0.0452(19) 0.0288(16) 0.057(2) -0.0027(15) 0.0192(17) 0.0041(13)
C40 0.0380(17) 0.0274(16) 0.063(2) 0.0018(15) 0.0206(17) 0.0045(12)
C41 0.0429(18) 0.0330(17) 0.058(2) 0.0104(15) 0.0117(17) 0.0057(13)
C42 0.057(2) 0.074(3) 0.076(3) 0.009(2) 0.008(2) 0.014(2)
C43 0.099(4) 0.103(4) 0.065(3) 0.006(3) -0.009(3) 0.019(3)
C44 0.110(4) 0.090(3) 0.056(3) 0.007(2) 0.033(3) 0.014(3)
C45 0.077(3) 0.060(2) 0.060(3) 0.009(2) 0.031(2) 0.006(2)
C46 0.0452(19) 0.0316(17) 0.062(2) 0.0058(15) 0.0215(18) 0.0066(13)
C47 0.0388(17) 0.0301(16) 0.084(3) 0.0024(16) 0.0238(17) 0.0028(13)
C48 0.0420(18) 0.0334(18) 0.095(3) -0.0049(18) 0.0339(19) 0.0065(14)
C49 0.0487(19) 0.0308(18) 0.108(3) -0.0072(19) 0.037(2) 0.0061(15)
C50 0.0416(17) 0.0363(18) 0.062(2) 0.0022(16) 0.0216(16) 0.0041(14)
C51 0.0463(19) 0.0416(19) 0.081(3) -0.0051(18) 0.0368(19) 0.0032(15)
C52 0.0488(19) 0.0322(17) 0.080(3) -0.0063(17) 0.0305(18) 0.0085(14)
C53 0.082(3) 0.059(3) 0.088(3) 0.011(2) 0.036(3) 0.012(2)
C54 0.118(4) 0.064(3) 0.116(4) -0.007(3) 0.079(3) -0.009(3)
C55 0.096(3) 0.057(3) 0.118(4) -0.006(3) 0.069(3) -0.011(2)
C56 0.115(4) 0.057(3) 0.121(4) -0.009(3) 0.073(3) -0.010(2)
C57 0.099(3) 0.059(3) 0.105(4) -0.007(2) 0.065(3) -0.008(2)
C58 0.101(3) 0.076(3) 0.110(4) -0.007(3) 0.069(3) -0.007(3)
C59 0.095(3) 0.062(3) 0.084(3) -0.008(2) 0.054(3) -0.007(2)
C60 0.089(3) 0.066(3) 0.085(3) -0.003(2) 0.048(3) -0.002(2)
C61 0.097(4) 0.095(4) 0.105(4) 0.014(3) 0.034(3) 0.010(3)
C62 0.115(4) 0.099(4) 0.114(5) 0.026(4) 0.042(4) 0.014(3)
C63 0.123(5) 0.076(3) 0.117(5) 0.016(3) 0.053(4) -0.002(3)
C64 0.105(4) 0.069(3) 0.088(4) 0.003(3) 0.043(3) -0.011(3)
C65 0.092(3) 0.059(3) 0.085(3) -0.003(2) 0.049(3) -0.001(2)
O1T 0.0686(16) 0.0504(15) 0.0610(18) 0.0064(13) 0.0249(14) -0.0027(12)
N1T 0.109(3) 0.074(2) 0.069(3) 0.0040(19) 0.042(2) 0.019(2)
C1T 0.084(3) 0.042(2) 0.069(3) 0.008(2) 0.028(3) 0.0108(19)
C2T 0.086(3) 0.090(3) 0.087(4) 0.010(3) 0.008(3) 0.015(3)
C3T 0.163(5) 0.133(5) 0.059(3) 0.008(3) 0.033(3) 0.032(4)
C4T 0.092(3) 0.096(4) 0.111(4) 0.000(3) 0.052(3) 0.022(3)
O1S 0.0680(19) 0.096(2) 0.136(3) -0.012(2) 0.009(2) 0.0138(18)
N1S 0.089(3) 0.101(3) 0.096(3) 0.008(3) 0.028(3) 0.027(2)
C1S 0.073(3) 0.082(3) 0.102(4) 0.004(3) 0.019(3) 0.033(3)
C2S 0.094(3) 0.119(4) 0.118(4) 0.048(3) 0.063(3) 0.028(3)
C3S 0.103(4) 0.136(5) 0.114(5) -0.026(4) 0.014(4) -0.002(4)
C4S 0.115(4) 0.105(4) 0.128(5) 0.041(4) 0.069(4) 0.023(3)
O1W 0.065(3) 0.058(3) 0.123(6) -0.003(3) 0.044(4) 0.016(3)
O1WA 0.131(7) 0.131(7) 0.139(9) -0.040(6) 0.023(6) 0.010(5)
O2W 0.103(6) 0.112(7) 0.100(6) -0.003(4) 0.012(3) 0.019(4)
O2WA 0.111(10) 0.115(10) 0.108(10) 0.000(4) 0.022(4) 0.017(4)

loop_
_atom_type_symbol
_atom_type_description
_atom_type_scat_dispersion_real
_atom_type_scat_dispersion_imag
_atom_type_scat_source
C C 0.0033 0.0016 'International Tables Vol C Tables 4.2.6.8 and 6.1.1.4'
H H 0.0000 0.0000 'International Tables Vol C Tables 4.2.6.8 and 6.1.1.4'
N N 0.0061 0.0033 'International Tables Vol C Tables 4.2.6.8 and 6.1.1.4'
O O 0.0106 0.0060 'International Tables Vol C Tables 4.2.6.8 and 6.1.1.4'
S S 0.1246 0.1234 'International Tables Vol C Tables 4.2.6.8 and 6.1.1.4'
Co Co 0.3494 0.9721 'International Tables Vol C Tables 4.2.6.8 and 6.1.1.4'

loop_
_geom_angle_atom_site_label_1
_geom_angle_atom_site_label_2
_geom_angle_atom_site_label_3
_geom_angle
_geom_angle_site_symmetry_1
_geom_angle_site_symmetry_3
_geom_angle_publ_flag
O1 Co1 O4 178.17(10) . 1_455 ?
O1 Co1 O3 88.25(8) . . ?
O4 Co1 O3 92.32(8) 1_455 . ?
O1 Co1 O5 93.37(10) . . ?
O4 Co1 O5 88.34(10) 1_455 . ?
O3 Co1 O5 93.50(10) . . ?
O1 Co1 O2 87.82(8) . 1_455 ?
O4 Co1 O2 91.63(9) 1_455 1_455 ?
O3 Co1 O2 176.01(9) . 1_455 ?
O5 Co1 O2 86.06(10) . 1_455 ?
O1 Co1 O1T 90.88(9) . . ?
O4 Co1 O1T 87.43(9) 1_455 . ?
O3 Co1 O1T 85.44(10) . . ?
O5 Co1 O1T 175.59(9) . . ?
O2 Co1 O1T 95.30(10) 1_455 . ?
O2A S1A O3A 112.31(17) . . ?
O2A S1A O1A 113.16(17) . . ?
O3A S1A O1A 113.31(15) . . ?
O2A S1A C1A 107.09(15) . . ?
O3A S1A C1A 104.88(16) . . ?
O1A S1A C1A 105.26(14) . . ?
C2A C1A C5A 120.2(3) . 2_676 ?
C2A C1A S1A 118.9(2) . . ?
C5A C1A S1A 120.7(3) 2_676 . ?
C1A C2A C3A 121.4(3) . . ?
C1A C2A H2AA 119.3 . . ?
C3A C2A H2AA 119.3 . . ?
C4A C3A C2A 120.3(3) . . ?
C4A C3A H3AA 119.9 . . ?
C2A C3A H3AA 119.9 . . ?
C3A C4A C5A 120.9(3) . . ?
C3A C4A H4AA 119.5 . . ?
C5A C4A H4AA 119.5 . . ?
C4A C5A C1A 122.8(3) . 2_676 ?
C4A C5A C5A 118.9(3) . 2_676 ?
C1A C5A C5A 118.3(4) 2_676 2_676 ?
O1B S1B O3B 113.28(17) . . ?
O1B S1B O2B 113.87(18) . . ?
O3B S1B O2B 112.31(19) . . ?
O1B S1B C1B 106.99(15) . . ?
O3B S1B C1B 104.27(14) . . ?
O2B S1B C1B 105.14(17) . . ?
C2B C1B C5B 120.3(3) . 2_675 ?
C2B C1B S1B 117.3(3) . . ?
C5B C1B S1B 122.4(2) 2_675 . ?
C1B C2B C3B 120.6(3) . . ?
C1B C2B H2BA 119.7 . . ?
C3B C2B H2BA 119.7 . . ?
C4B C3B C2B 121.3(3) . . ?
C4B C3B H3BA 119.4 . . ?
C2B C3B H3BA 119.4 . . ?
C3B C4B C5B 120.7(3) . . ?
C3B C4B H4BA 119.6 . . ?
C5B C4B H4BA 119.6 . . ?
C1B C5B C5B 119.7(4) 2_675 2_675 ?
C1B C5B C4B 122.8(3) 2_675 . ?
C5B C5B C4B 117.5(4) 2_675 . ?
C1 O1 Co1 135.4(2) . . ?
C24 O2 Co1 135.6(2) . 1_655 ?
C27 O3 Co1 134.39(19) . . ?
C50 O4 Co1 131.5(2) . 1_655 ?
C53 O5 Co1 130.2(2) . . ?
C3 N1 C4 118.9(2) . . ?
C3 N1 C6 119.1(2) . . ?
C4 N1 C6 121.7(2) . . ?
C26 N2 C22 118.5(3) . . ?
C26 N2 C21 123.4(3) . . ?
C22 N2 C21 117.8(3) . . ?
C29 N3 C30 118.5(3) . . ?
C29 N3 C32 124.2(2) . . ?
C30 N3 C32 117.3(2) . . ?
C48 N4 C52 117.7(3) . . ?
C48 N4 C47 124.1(2) . . ?
C52 N4 C47 117.8(2) . . ?
C56 N5 C55 118.8(4) . . ?
C56 N5 C58 121.5(4) . . ?
C55 N5 C58 119.6(3) . . ?
O1 C1 C2 121.4(3) . . ?
O1 C1 C5 124.2(3) . . ?
C2 C1 C5 114.4(3) . . ?
C3 C2 C1 122.1(3) . . ?
C3 C2 H2A 118.9 . . ?
C1 C2 H2A 118.9 . . ?
N1 C3 C2 121.5(3) . . ?
N1 C3 H3A 119.3 . . ?
C2 C3 H3A 119.3 . . ?
N1 C4 C5 122.4(3) . . ?
N1 C4 H4A 118.8 . . ?
C5 C4 H4A 118.8 . . ?
C4 C5 C1 120.6(3) . . ?
C4 C5 H5A 119.7 . . ?
C1 C5 H5A 119.7 . . ?
N1 C6 C7 113.6(2) . . ?
N1 C6 H6A 108.8 . . ?
C7 C6 H6A 108.8 . . ?
N1 C6 H6B 108.8 . . ?
C7 C6 H6B 108.8 . . ?
H6A C6 H6B 107.7 . . ?
C20 C7 C8 120.7(3) . . ?
C20 C7 C6 118.3(3) . . ?
C8 C7 C6 121.0(3) . . ?
C7 C8 C9 122.4(3) . . ?
C7 C8 C13 119.4(3) . . ?
C9 C8 C13 118.2(3) . . ?
C10 C9 C8 121.2(4) . . ?
C10 C9 H9A 119.4 . . ?
C8 C9 H9A 119.4 . . ?
C9 C10 C11 119.7(4) . . ?
C9 C10 H10A 120.2 . . ?
C11 C10 H10A 120.2 . . ?
C12 C11 C10 121.8(4) . . ?
C12 C11 H11A 119.1 . . ?
C10 C11 H11A 119.1 . . ?
C11 C12 C13 121.7(4) . . ?
C11 C12 H12A 119.2 . . ?
C13 C12 H12A 119.2 . . ?
C14 C13 C12 122.7(3) . . ?
C14 C13 C8 119.8(3) . . ?
C12 C13 C8 117.5(3) . . ?
C13 C14 C15 120.4(3) . . ?
C13 C14 C21 120.0(3) . . ?
C15 C14 C21 119.6(3) . . ?
C14 C15 C20 119.4(3) . . ?
C14 C15 C16 124.0(3) . . ?
C20 C15 C16 116.6(3) . . ?
C17 C16 C15 122.6(4) . . ?
C17 C16 H16A 118.7 . . ?
C15 C16 H16A 118.7 . . ?
C16 C17 C18 120.8(4) . . ?
C16 C17 H17A 119.6 . . ?
C18 C17 H17A 119.6 . . ?
C19 C18 C17 120.0(4) . . ?
C19 C18 H18A 120.0 . . ?
C17 C18 H18A 120.0 . . ?
C18 C19 C20 121.8(4) . . ?
C18 C19 H19A 119.1 . . ?
C20 C19 H19A 119.1 . . ?
C7 C20 C15 119.8(3) . . ?
C7 C20 C19 122.1(3) . . ?
C15 C20 C19 118.1(3) . . ?
N2 C21 C14 113.7(2) . . ?
N2 C21 H21A 108.8 . . ?
C14 C21 H21A 108.8 . . ?
N2 C21 H21B 108.8 . . ?
C14 C21 H21B 108.8 . . ?
H21A C21 H21B 107.7 . . ?
C23 C22 N2 121.9(3) . . ?
C23 C22 H22A 119.0 . . ?
N2 C22 H22A 119.0 . . ?
C22 C23 C24 121.6(3) . . ?
C22 C23 H23A 119.2 . . ?
C24 C23 H23A 119.2 . . ?
O2 C24 C23 124.6(3) . . ?
O2 C24 C25 121.3(3) . . ?
C23 C24 C25 114.1(3) . . ?
C26 C25 C24 121.4(3) . . ?
C26 C25 H25A 119.3 . . ?
C24 C25 H25A 119.3 . . ?
N2 C26 C25 122.4(3) . . ?
N2 C26 H26A 118.8 . . ?
C25 C26 H26A 118.8 . . ?
O3 C27 C31 124.1(3) . . ?
O3 C27 C28 121.6(3) . . ?
C31 C27 C28 114.3(3) . . ?
C29 C28 C27 121.8(3) . . ?
C29 C28 H28A 119.1 . . ?
C27 C28 H28A 119.1 . . ?
N3 C29 C28 121.8(3) . . ?
N3 C29 H29A 119.1 . . ?
C28 C29 H29A 119.1 . . ?
N3 C30 C31 121.9(3) . . ?
N3 C30 H30A 119.1 . . ?
C31 C30 H30A 119.1 . . ?
C30 C31 C27 121.5(3) . . ?
C30 C31 H31A 119.3 . . ?
C27 C31 H31A 119.3 . . ?
N3 C32 C33 113.6(2) . . ?
N3 C32 H32A 108.8 . . ?
C33 C32 H32A 108.8 . . ?
N3 C32 H32B 108.8 . . ?
C33 C32 H32B 108.8 . . ?
H32A C32 H32B 107.7 . . ?
C34 C33 C46 120.4(3) . . ?
C34 C33 C32 120.3(3) . . ?
C46 C33 C32 119.3(3) . . ?
C33 C34 C39 120.1(3) . . ?
C33 C34 C35 122.9(3) . . ?
C39 C34 C35 117.0(3) . . ?
C36 C35 C34 122.0(4) . . ?
C36 C35 H35A 119.0 . . ?
C34 C35 H35A 119.0 . . ?
C35 C36 C37 120.4(4) . . ?
C35 C36 H36A 119.8 . . ?
C37 C36 H36A 119.8 . . ?
C38 C37 C36 120.3(4) . . ?
C38 C37 H37A 119.9 . . ?
C36 C37 H37A 119.9 . . ?
C37 C38 C39 121.9(4) . . ?
C37 C38 H38A 119.0 . . ?
C39 C38 H38A 119.0 . . ?
C40 C39 C38 122.2(3) . . ?
C40 C39 C34 119.4(3) . . ?
C38 C39 C34 118.4(3) . . ?
C41 C40 C39 120.0(3) . . ?
C41 C40 C47 119.4(3) . . ?
C39 C40 C47 120.5(3) . . ?
C40 C41 C42 122.6(3) . . ?
C40 C41 C46 120.6(3) . . ?
C42 C41 C46 116.8(3) . . ?
C43 C42 C41 121.7(4) . . ?
C43 C42 H42A 119.2 . . ?
C41 C42 H42A 119.2 . . ?
C42 C43 C44 119.4(4) . . ?
C42 C43 H43A 120.3 . . ?
C44 C43 H43A 120.3 . . ?
C45 C44 C43 122.0(4) . . ?
C45 C44 H44A 119.0 . . ?
C43 C44 H44A 119.0 . . ?
C44 C45 C46 121.1(4) . . ?
C44 C45 H45A 119.5 . . ?
C46 C45 H45A 119.5 . . ?
C33 C46 C45 121.8(3) . . ?
C33 C46 C41 119.2(3) . . ?
C45 C46 C41 119.0(3) . . ?
N4 C47 C40 115.5(2) . . ?
N4 C47 H47A 108.4 . . ?
C40 C47 H47A 108.4 . . ?
N4 C47 H47B 108.4 . . ?
C40 C47 H47B 108.4 . . ?
H47A C47 H47B 107.5 . . ?
N4 C48 C49 122.4(3) . . ?
N4 C48 H48A 118.8 . . ?
C49 C48 H48A 118.8 . . ?
C48 C49 C50 121.4(3) . . ?
C48 C49 H49A 119.3 . . ?
C50 C49 H49A 119.3 . . ?
O4 C50 C51 121.5(3) . . ?
O4 C50 C49 123.8(3) . . ?
C51 C50 C49 114.7(3) . . ?
C52 C51 C50 121.2(3) . . ?
C52 C51 H51A 119.4 . . ?
C50 C51 H51A 119.4 . . ?
C51 C52 N4 122.6(3) . . ?
C51 C52 H52A 118.7 . . ?
N4 C52 H52A 118.7 . . ?
O5 C53 C57 124.0(4) . . ?
O5 C53 C54 124.1(4) . . ?
C57 C53 C54 111.8(4) . . ?
C55 C54 C53 123.0(4) . . ?
C55 C54 H54A 118.5 . . ?
C53 C54 H54A 118.5 . . ?
C54 C55 N5 121.6(4) . . ?
C54 C55 H55A 119.2 . . ?
N5 C55 H55A 119.2 . . ?
C57 C56 N5 121.4(4) . . ?
C57 C56 H56A 119.3 . . ?
N5 C56 H56A 119.3 . . ?
C56 C57 C53 123.4(4) . . ?
C56 C57 H57A 118.3 . . ?
C53 C57 H57A 118.3 . . ?
C59 C58 N5 111.0(4) . . ?
C59 C58 H58A 109.4 . . ?
N5 C58 H58A 109.4 . . ?
C59 C58 H58B 109.4 . . ?
N5 C58 H58B 109.4 . . ?
H58A C58 H58B 108.0 . . ?
C60 C59 C65 120.7(4) . 2_566 ?
C60 C59 C58 119.9(5) . . ?
C65 C59 C58 119.4(4) 2_566 . ?
C59 C60 C61 122.3(5) . . ?
C59 C60 C65 119.7(5) . . ?
C61 C60 C65 117.9(5) . . ?
C62 C61 C60 120.6(5) . . ?
C62 C61 H61A 119.7 . . ?
C60 C61 H61A 119.7 . . ?
C61 C62 C63 121.4(6) . . ?
C61 C62 H62A 119.3 . . ?
C63 C62 H62A 119.3 . . ?
C64 C63 C62 120.2(5) . . ?
C64 C63 H63A 119.9 . . ?
C62 C63 H63A 119.9 . . ?
C63 C64 C65 121.1(5) . . ?
C63 C64 H64A 119.4 . . ?
C65 C64 H64A 119.4 . . ?
C64 C65 C60 118.6(5) . . ?
C64 C65 C59 121.8(4) . 2_566 ?
C60 C65 C59 119.6(4) . 2_566 ?
C1T O1T Co1 133.6(2) . . ?
C1T N1T C4T 119.4(3) . . ?
C1T N1T C3T 124.0(4) . . ?
C4T N1T C3T 116.6(3) . . ?
O1T C1T N1T 119.9(3) . . ?
O1T C1T C2T 120.7(3) . . ?
N1T C1T C2T 119.4(4) . . ?
C1T C2T H2TA 109.5 . . ?
C1T C2T H2TB 109.5 . . ?
H2TA C2T H2TB 109.5 . . ?
C1T C2T H2TC 109.5 . . ?
H2TA C2T H2TC 109.5 . . ?
H2TB C2T H2TC 109.5 . . ?
N1T C3T H3TA 109.5 . . ?
N1T C3T H3TB 109.5 . . ?
H3TA C3T H3TB 109.5 . . ?
N1T C3T H3TC 109.5 . . ?
H3TA C3T H3TC 109.5 . . ?
H3TB C3T H3TC 109.5 . . ?
N1T C4T H4TA 109.5 . . ?
N1T C4T H4TB 109.5 . . ?
H4TA C4T H4TB 109.5 . . ?
N1T C4T H4TC 109.5 . . ?
H4TA C4T H4TC 109.5 . . ?
H4TB C4T H4TC 109.5 . . ?
C1S N1S C4S 119.4(4) . . ?
C1S N1S C3S 123.6(4) . . ?
C4S N1S C3S 116.8(4) . . ?
O1S C1S N1S 120.6(4) . . ?
O1S C1S C2S 120.1(4) . . ?
N1S C1S C2S 119.3(4) . . ?
C1S C2S H2SA 109.5 . . ?
C1S C2S H2SB 109.5 . . ?
H2SA C2S H2SB 109.5 . . ?
C1S C2S H2SC 109.5 . . ?
H2SA C2S H2SC 109.5 . . ?
H2SB C2S H2SC 109.5 . . ?
N1S C3S H3SA 109.5 . . ?
N1S C3S H3SB 109.5 . . ?
H3SA C3S H3SB 109.5 . . ?
N1S C3S H3SC 109.5 . . ?
H3SA C3S H3SC 109.5 . . ?
H3SB C3S H3SC 109.5 . . ?
N1S C4S H4SA 109.5 . . ?
N1S C4S H4SB 109.5 . . ?
H4SA C4S H4SB 109.5 . . ?
N1S C4S H4SC 109.5 . . ?
H4SA C4S H4SC 109.5 . . ?
H4SB C4S H4SC 109.5 . . ?
H1W1 O1W H1W2 102.1 . . ?
H1W3 O1WA H1W4 101.0 . . ?
H2W1 O2W H2W2 102.2 . . ?
H2W3 O2WA H2W4 107.9 . . ?

loop_
_geom_bond_atom_site_label_1
_geom_bond_atom_site_label_2
_geom_bond_distance
_geom_bond_site_symmetry_2
_geom_bond_publ_flag
Co1 O1 2.063(2) . ?
Co1 O4 2.079(2) 1_455 ?
Co1 O3 2.089(2) . ?
Co1 O5 2.096(3) . ?
Co1 O2 2.134(2) 1_455 ?
Co1 O1T 2.151(3) . ?
S1A O2A 1.443(3) . ?
S1A O3A 1.443(3) . ?
S1A O1A 1.454(2) . ?
S1A C1A 1.789(3) . ?
C1A C2A 1.368(5) . ?
C1A C5A 1.428(4) 2_676 ?
C2A C3A 1.401(5) . ?
C2A H2AA 0.9300 . ?
C3A C4A 1.359(4) . ?
C3A H3AA 0.9300 . ?
C4A C5A 1.424(5) . ?
C4A H4AA 0.9300 . ?
C5A C5A 1.435(6) 2_676 ?
S1B O1B 1.436(3) . ?
S1B O3B 1.442(3) . ?
S1B O2B 1.443(3) . ?
S1B C1B 1.793(3) . ?
C1B C2B 1.361(4) . ?
C1B C5B 1.418(5) 2_675 ?
C2B C3B 1.407(5) . ?
C2B H2BA 0.9300 . ?
C3B C4B 1.339(5) . ?
C3B H3BA 0.9300 . ?
C4B C5B 1.448(4) . ?
C4B H4BA 0.9300 . ?
C5B C5B 1.424(6) 2_675 ?
O1 C1 1.262(3) . ?
O2 C24 1.272(4) . ?
O3 C27 1.272(4) . ?
O4 C50 1.278(4) . ?
O5 C53 1.248(5) . ?
N1 C3 1.342(4) . ?
N1 C4 1.354(3) . ?
N1 C6 1.491(4) . ?
N2 C26 1.337(4) . ?
N2 C22 1.357(4) . ?
N2 C21 1.502(4) . ?
N3 C29 1.349(4) . ?
N3 C30 1.351(4) . ?
N3 C32 1.494(4) . ?
N4 C48 1.347(4) . ?
N4 C52 1.363(4) . ?
N4 C47 1.488(4) . ?
N5 C56 1.354(5) . ?
N5 C55 1.358(5) . ?
N5 C58 1.520(5) . ?
C1 C2 1.417(4) . ?
C1 C5 1.424(4) . ?
C2 C3 1.350(4) . ?
C2 H2A 0.9300 . ?
C3 H3A 0.9300 . ?
C4 C5 1.355(4) . ?
C4 H4A 0.9300 . ?
C5 H5A 0.9300 . ?
C6 C7 1.519(4) . ?
C6 H6A 0.9700 . ?
C6 H6B 0.9700 . ?
C7 C20 1.399(5) . ?
C7 C8 1.399(5) . ?
C8 C9 1.436(5) . ?
C8 C13 1.440(4) . ?
C9 C10 1.355(6) . ?
C9 H9A 0.9300 . ?
C10 C11 1.401(6) . ?
C10 H10A 0.9300 . ?
C11 C12 1.336(6) . ?
C11 H11A 0.9300 . ?
C12 C13 1.422(5) . ?
C12 H12A 0.9300 . ?
C13 C14 1.401(5) . ?
C14 C15 1.408(5) . ?
C14 C21 1.532(4) . ?
C15 C20 1.438(4) . ?
C15 C16 1.447(6) . ?
C16 C17 1.344(6) . ?
C16 H16A 0.9300 . ?
C17 C18 1.397(6) . ?
C17 H17A 0.9300 . ?
C18 C19 1.360(6) . ?
C18 H18A 0.9300 . ?
C19 C20 1.441(5) . ?
C19 H19A 0.9300 . ?
C21 H21A 0.9700 . ?
C21 H21B 0.9700 . ?
C22 C23 1.356(4) . ?
C22 H22A 0.9300 . ?
C23 C24 1.411(5) . ?
C23 H23A 0.9300 . ?
C24 C25 1.428(5) . ?
C25 C26 1.350(5) . ?
C25 H25A 0.9300 . ?
C26 H26A 0.9300 . ?
C27 C31 1.410(4) . ?
C27 C28 1.416(4) . ?
C28 C29 1.353(4) . ?
C28 H28A 0.9300 . ?
C29 H29A 0.9300 . ?
C30 C31 1.361(4) . ?
C30 H30A 0.9300 . ?
C31 H31A 0.9300 . ?
C32 C33 1.515(4) . ?
C32 H32A 0.9700 . ?
C32 H32B 0.9700 . ?
C33 C34 1.397(5) . ?
C33 C46 1.407(5) . ?
C34 C39 1.439(4) . ?
C34 C35 1.444(5) . ?
C35 C36 1.344(6) . ?
C35 H35A 0.9300 . ?
C36 C37 1.411(6) . ?
C36 H36A 0.9300 . ?
C37 C38 1.350(6) . ?
C37 H37A 0.9300 . ?
C38 C39 1.422(5) . ?
C38 H38A 0.9300 . ?
C39 C40 1.413(5) . ?
C40 C41 1.392(5) . ?
C40 C47 1.508(4) . ?
C41 C42 1.438(5) . ?
C41 C46 1.440(4) . ?
C42 C43 1.371(6) . ?
C42 H42A 0.9300 . ?
C43 C44 1.392(7) . ?
C43 H43A 0.9300 . ?
C44 C45 1.339(6) . ?
C44 H44A 0.9300 . ?
C45 C46 1.421(5) . ?
C45 H45A 0.9300 . ?
C47 H47A 0.9700 . ?
C47 H47B 0.9700 . ?
C48 C49 1.351(4) . ?
C48 H48A 0.9300 . ?
C49 C50 1.417(4) . ?
C49 H49A 0.9300 . ?
C50 C51 1.414(4) . ?
C51 C52 1.343(4) . ?
C51 H51A 0.9300 . ?
C52 H52A 0.9300 . ?
C53 C57 1.429(6) . ?
C53 C54 1.438(6) . ?
C54 C55 1.314(6) . ?
C54 H54A 0.9300 . ?
C55 H55A 0.9300 . ?
C56 C57 1.317(6) . ?
C56 H56A 0.9300 . ?
C57 H57A 0.9300 . ?
C58 C59 1.503(6) . ?
C58 H58A 0.9700 . ?
C58 H58B 0.9700 . ?
C59 C60 1.422(6) . ?
C59 C65 1.438(7) 2_566 ?
C60 C61 1.432(7) . ?
C60 C65 1.434(6) . ?
C61 C62 1.358(7) . ?
C61 H61A 0.9300 . ?
C62 C63 1.395(7) . ?
C62 H62A 0.9300 . ?
C63 C64 1.360(7) . ?
C63 H63A 0.9300 . ?
C64 C65 1.425(6) . ?
C64 H64A 0.9300 . ?
O1T C1T 1.239(4) . ?
N1T C1T 1.339(4) . ?
N1T C4T 1.469(4) . ?
N1T C3T 1.473(4) . ?
C1T C2T 1.490(5) . ?
C2T H2TA 0.9600 . ?
C2T H2TB 0.9600 . ?
C2T H2TC 0.9600 . ?
C3T H3TA 0.9600 . ?
C3T H3TB 0.9600 . ?
C3T H3TC 0.9600 . ?
C4T H4TA 0.9600 . ?
C4T H4TB 0.9600 . ?
C4T H4TC 0.9600 . ?
O1S C1S 1.238(4) . ?
N1S C1S 1.337(4) . ?
N1S C4S 1.468(4) . ?
N1S C3S 1.473(4) . ?
C1S C2S 1.488(5) . ?
C2S H2SA 0.9600 . ?
C2S H2SB 0.9600 . ?
C2S H2SC 0.9600 . ?
C3S H3SA 0.9600 . ?
C3S H3SB 0.9600 . ?
C3S H3SC 0.9600 . ?
C4S H4SA 0.9600 . ?
C4S H4SB 0.9600 . ?
C4S H4SC 0.9600 . ?
O1W H1W1 0.8456 . ?
O1W H1W2 0.8203 . ?
O1WA H1W3 0.8417 . ?
O1WA H1W4 0.8284 . ?
O2W H2W1 0.8227 . ?
O2W H2W2 0.8328 . ?
O2WA H2W3 0.8285 . ?
O2WA H2W4 0.8543 . ?

loop_
_geom_hbond_atom_site_label_D
_geom_hbond_atom_site_label_H
_geom_hbond_atom_site_label_A
_geom_hbond_distance_DH
_geom_hbond_distance_HA
_geom_hbond_distance_DA
_geom_hbond_angle_DHA
_geom_hbond_site_symmetry_A
_geom_hbond_publ_flag
C3 H3A O1A 0.93 2.53 3.349(4) 147.1 2_676 yes
C5 H5A O3 0.93 2.48 3.180(4) 132.5 . yes
C21 H21B O1S 0.97 2.42 3.244(5) 143.1 1_665 yes
C22 H22A O2B 0.93 2.63 3.446(5) 147.2 1_655 yes
C29 H29A O1W^a 0.93 2.39 3.273(5) 158.4 . yes
C31 H31A O5 0.93 2.55 3.274(4) 134.6 . yes
C48 H48A O1W^a 0.93 2.37 3.263(5) 160.8 . yes
C49 H49A O2 0.93 2.43 3.198(4) 140.0 . yes
C52 H52A O3B 0.93 2.36 3.241(4) 159.1 1_645 yes
C54 H54A O1 0.93 2.30 3.092(5) 142.3 . yes
C55 H55A O3A 0.93 2.55 3.353(5) 145.1 . yes
C58 H58B O3A 0.97 2.38 3.311(6) 160.7 . yes
C2T H2TA O2 0.96 2.59 3.467(5) 152.1 1_455 yes
C2S H2SB O2A 0.96 2.54 3.466(6) 161.0 2_666 yes
O2W^a H2W2^a O5 0.83 2.62 3.279(12) 136.7 . yes

loop_
_geom_torsion_atom_site_label_1
_geom_torsion_atom_site_label_2
_geom_torsion_atom_site_label_3
_geom_torsion_atom_site_label_4
_geom_torsion
_geom_torsion_site_symmetry_1
_geom_torsion_site_symmetry_2
_geom_torsion_site_symmetry_3
_geom_torsion_site_symmetry_4
_geom_torsion_publ_flag
O2A S1A C1A C2A 120.5(3) . . . . ?
O3A S1A C1A C2A 0.9(3) . . . . ?
O1A S1A C1A C2A -118.8(3) . . . . ?
O2A S1A C1A C5A -63.6(3) . . . 2_676 ?
O3A S1A C1A C5A 176.8(2) . . . 2_676 ?
O1A S1A C1A C5A 57.1(3) . . . 2_676 ?
C5A C1A C2A C3A -2.3(5) 2_676 . . . ?
S1A C1A C2A C3A 173.6(2) . . . . ?
C1A C2A C3A C4A 1.0(5) . . . . ?
C2A C3A C4A C5A 0.8(5) . . . . ?
C3A C4A C5A C1A 178.7(3) . . . 2_676 ?
C3A C4A C5A C5A -1.2(5) . . . 2_676 ?
O1B S1B C1B C2B 135.2(3) . . . . ?
O3B S1B C1B C2B -104.6(3) . . . . ?
O2B S1B C1B C2B 13.8(3) . . . . ?
O1B S1B C1B C5B -45.9(3) . . . 2_675 ?
O3B S1B C1B C5B 74.3(3) . . . 2_675 ?
O2B S1B C1B C5B -167.3(3) . . . 2_675 ?
C5B C1B C2B C3B -0.5(5) 2_675 . . . ?
S1B C1B C2B C3B 178.4(3) . . . . ?
C1B C2B C3B C4B 1.2(5) . . . . ?
C2B C3B C4B C5B -0.9(5) . . . . ?
C3B C4B C5B C1B -179.3(3) . . . 2_675 ?
C3B C4B C5B C5B 0.0(5) . . . 2_675 ?
Co1 O1 C1 C2 156.9(2) . . . . ?
Co1 O1 C1 C5 -21.6(5) . . . . ?
O1 C1 C2 C3 -175.2(3) . . . . ?
C5 C1 C2 C3 3.6(5) . . . . ?
C4 N1 C3 C2 -1.7(5) . . . . ?
C6 N1 C3 C2 172.7(3) . . . . ?
C1 C2 C3 N1 -1.0(5) . . . . ?
C3 N1 C4 C5 1.6(5) . . . . ?
C6 N1 C4 C5 -172.6(3) . . . . ?
N1 C4 C5 C1 1.2(5) . . . . ?
O1 C1 C5 C4 175.1(3) . . . . ?
C2 C1 C5 C4 -3.6(5) . . . . ?
C3 N1 C6 C7 149.8(3) . . . . ?
C4 N1 C6 C7 -35.9(4) . . . . ?
N1 C6 C7 C20 -78.6(3) . . . . ?
N1 C6 C7 C8 100.2(3) . . . . ?
C20 C7 C8 C9 172.6(3) . . . . ?
C6 C7 C8 C9 -6.2(4) . . . . ?
C20 C7 C8 C13 -5.7(4) . . . . ?
C6 C7 C8 C13 175.5(2) . . . . ?
C7 C8 C9 C10 -177.8(3) . . . . ?
C13 C8 C9 C10 0.6(5) . . . . ?
C8 C9 C10 C11 -1.2(6) . . . . ?
C9 C10 C11 C12 0.5(6) . . . . ?
C10 C11 C12 C13 0.9(6) . . . . ?
C11 C12 C13 C14 178.2(3) . . . . ?
C11 C12 C13 C8 -1.5(5) . . . . ?
C7 C8 C13 C14 -0.6(4) . . . . ?
C9 C8 C13 C14 -179.0(3) . . . . ?
C7 C8 C13 C12 179.2(3) . . . . ?
C9 C8 C13 C12 0.8(4) . . . . ?
C12 C13 C14 C15 -173.9(3) . . . . ?
C8 C13 C14 C15 5.9(4) . . . . ?
C12 C13 C14 C21 7.7(4) . . . . ?
C8 C13 C14 C21 -172.5(3) . . . . ?
C13 C14 C15 C20 -5.0(4) . . . . ?
C21 C14 C15 C20 173.5(3) . . . . ?
C13 C14 C15 C16 172.6(3) . . . . ?
C21 C14 C15 C16 -9.0(5) . . . . ?
C14 C15 C16 C17 -174.5(4) . . . . ?
C20 C15 C16 C17 3.1(5) . . . . ?
C15 C16 C17 C18 -2.5(6) . . . . ?
C16 C17 C18 C19 -1.1(7) . . . . ?
C17 C18 C19 C20 3.7(6) . . . . ?
C8 C7 C20 C15 6.7(4) . . . . ?
C6 C7 C20 C15 -174.5(2) . . . . ?
C8 C7 C20 C19 -171.8(3) . . . . ?
C6 C7 C20 C19 7.0(4) . . . . ?
C14 C15 C20 C7 -1.3(4) . . . . ?
C16 C15 C20 C7 -179.1(3) . . . . ?
C14 C15 C20 C19 177.3(3) . . . . ?
C16 C15 C20 C19 -0.5(4) . . . . ?
C18 C19 C20 C7 175.7(3) . . . . ?
C18 C19 C20 C15 -2.9(5) . . . . ?
C26 N2 C21 C14 -26.7(6) . . . . ?
C22 N2 C21 C14 159.6(3) . . . . ?
C13 C14 C21 N2 -86.8(4) . . . . ?
C15 C14 C21 N2 94.8(4) . . . . ?
C26 N2 C22 C23 1.3(6) . . . . ?
C21 N2 C22 C23 175.3(3) . . . . ?
N2 C22 C23 C24 -0.8(6) . . . . ?
Co1 O2 C24 C23 33.2(6) 1_655 . . . ?
Co1 O2 C24 C25 -145.9(3) 1_655 . . . ?
C22 C23 C24 O2 -178.8(4) . . . . ?
C22 C23 C24 C25 0.4(6) . . . . ?
O2 C24 C25 C26 178.7(5) . . . . ?
C23 C24 C25 C26 -0.5(7) . . . . ?
C22 N2 C26 C25 -1.5(7) . . . . ?
C21 N2 C26 C25 -175.1(5) . . . . ?
C24 C25 C26 N2 1.1(8) . . . . ?
Co1 O3 C27 C31 -12.4(5) . . . . ?
Co1 O3 C27 C28 166.4(3) . . . . ?
O3 C27 C28 C29 -175.0(4) . . . . ?
C31 C27 C28 C29 3.9(6) . . . . ?
C30 N3 C29 C28 -3.2(6) . . . . ?
C32 N3 C29 C28 176.8(4) . . . . ?
C27 C28 C29 N3 -0.6(6) . . . . ?
C29 N3 C30 C31 3.4(5) . . . . ?
C32 N3 C30 C31 -176.6(3) . . . . ?
N3 C30 C31 C27 0.2(5) . . . . ?
O3 C27 C31 C30 175.2(3) . . . . ?
C28 C27 C31 C30 -3.7(5) . . . . ?
C29 N3 C32 C33 -5.3(5) . . . . ?
C30 N3 C32 C33 174.8(3) . . . . ?
N3 C32 C33 C34 -88.0(4) . . . . ?
N3 C32 C33 C46 92.3(4) . . . . ?
C46 C33 C34 C39 2.7(4) . . . . ?
C32 C33 C34 C39 -177.0(3) . . . . ?
C46 C33 C34 C35 -178.2(3) . . . . ?
C32 C33 C34 C35 2.1(5) . . . . ?
C33 C34 C35 C36 178.6(4) . . . . ?
C39 C34 C35 C36 -2.4(5) . . . . ?
C34 C35 C36 C37 -0.3(6) . . . . ?
C35 C36 C37 C38 1.4(7) . . . . ?
C36 C37 C38 C39 0.1(6) . . . . ?
C37 C38 C39 C40 177.2(3) . . . . ?
C37 C38 C39 C34 -2.8(5) . . . . ?
C33 C34 C39 C40 2.9(4) . . . . ?
C35 C34 C39 C40 -176.2(3) . . . . ?
C33 C34 C39 C38 -177.1(3) . . . . ?
C35 C34 C39 C38 3.8(4) . . . . ?
C38 C39 C40 C41 174.1(3) . . . . ?
C34 C39 C40 C41 -5.9(4) . . . . ?
C38 C39 C40 C47 -9.1(5) . . . . ?
C34 C39 C40 C47 170.9(3) . . . . ?
C39 C40 C41 C42 -175.6(3) . . . . ?
C47 C40 C41 C42 7.5(5) . . . . ?
C39 C40 C41 C46 3.3(4) . . . . ?
C47 C40 C41 C46 -173.5(3) . . . . ?
C40 C41 C42 C43 177.7(4) . . . . ?
C46 C41 C42 C43 -1.3(6) . . . . ?
C41 C42 C43 C44 1.8(7) . . . . ?
C42 C43 C44 C45 -1.1(8) . . . . ?
C43 C44 C45 C46 -0.2(7) . . . . ?
C34 C33 C46 C45 176.0(3) . . . . ?
C32 C33 C46 C45 -4.3(5) . . . . ?
C34 C33 C46 C41 -5.2(4) . . . . ?
C32 C33 C46 C41 174.5(3) . . . . ?
C44 C45 C46 C33 179.5(4) . . . . ?
C44 C45 C46 C41 0.7(5) . . . . ?
C40 C41 C46 C33 2.2(4) . . . . ?
C42 C41 C46 C33 -178.7(3) . . . . ?
C40 C41 C46 C45 -179.0(3) . . . . ?
C42 C41 C46 C45 0.1(5) . . . . ?
C48 N4 C47 C40 16.5(5) . . . . ?
C52 N4 C47 C40 -170.5(3) . . . . ?
C41 C40 C47 N4 -92.4(4) . . . . ?
C39 C40 C47 N4 90.8(4) . . . . ?
C52 N4 C48 C49 -0.7(6) . . . . ?
C47 N4 C48 C49 172.3(4) . . . . ?
N4 C48 C49 C50 0.8(7) . . . . ?
Co1 O4 C50 C51 -139.6(3) 1_655 . . . ?
Co1 O4 C50 C49 39.2(5) 1_655 . . . ?
C48 C49 C50 O4 -178.5(4) . . . . ?
C48 C49 C50 C51 0.4(6) . . . . ?
O4 C50 C51 C52 177.2(4) . . . . ?
C49 C50 C51 C52 -1.6(6) . . . . ?
C50 C51 C52 N4 1.8(6) . . . . ?
C48 N4 C52 C51 -0.6(5) . . . . ?
C47 N4 C52 C51 -174.0(4) . . . . ?
Co1 O5 C53 C57 144.7(4) . . . . ?
Co1 O5 C53 C54 -37.5(7) . . . . ?
O5 C53 C54 C55 -175.6(5) . . . . ?
C57 C53 C54 C55 2.5(8) . . . . ?
C53 C54 C55 N5 -1.9(9) . . . . ?
C56 N5 C55 C54 0.5(8) . . . . ?
C58 N5 C55 C54 176.5(5) . . . . ?
C55 N5 C56 C57 -0.1(8) . . . . ?
C58 N5 C56 C57 -176.0(5) . . . . ?
N5 C56 C57 C53 0.9(9) . . . . ?
O5 C53 C57 C56 176.1(5) . . . . ?
C54 C53 C57 C56 -2.0(8) . . . . ?
C56 N5 C58 C59 -43.6(7) . . . . ?
C55 N5 C58 C59 140.6(5) . . . . ?
N5 C58 C59 C60 102.5(5) . . . . ?
N5 C58 C59 C65 -79.7(5) . . . 2_566 ?
C65 C59 C60 C61 177.1(4) 2_566 . . . ?
C58 C59 C60 C61 -5.1(6) . . . . ?
C65 C59 C60 C65 0.5(7) 2_566 . . . ?
C58 C59 C60 C65 178.3(4) . . . . ?
C59 C60 C61 C62 -177.4(5) . . . . ?
C65 C60 C61 C62 -0.7(7) . . . . ?
C60 C61 C62 C63 -2.8(9) . . . . ?
C61 C62 C63 C64 3.3(9) . . . . ?
C62 C63 C64 C65 -0.3(8) . . . . ?
C63 C64 C65 C60 -3.1(7) . . . . ?
C63 C64 C65 C59 177.8(4) . . . 2_566 ?
C59 C60 C65 C64 -179.7(4) . . . . ?
C61 C60 C65 C64 3.6(6) . . . . ?
C59 C60 C65 C59 -0.5(7) . . . 2_566 ?
C61 C60 C65 C59 -177.3(4) . . . 2_566 ?
Co1 O1T C1T N1T -139.0(3) . . . . ?
Co1 O1T C1T C2T 41.8(5) . . . . ?
C4T N1T C1T O1T 4.5(6) . . . . ?
C3T N1T C1T O1T -172.7(4) . . . . ?
C4T N1T C1T C2T -176.3(4) . . . . ?
C3T N1T C1T C2T 6.5(6) . . . . ?
C4S N1S C1S O1S 2.9(6) . . . . ?
C3S N1S C1S O1S 177.5(4) . . . . ?
C4S N1S C1S C2S -176.5(4) . . . . ?
C3S N1S C1S C2S -1.9(7) . . . . ?
